data_4022348
loop_
_publ_author_name
'Luca Bernardi'
'Aase S. Gothelf'
'Rita G. Hazell'
'Karl Anker J\/orgensen'

_publ_section_title
;
 Catalytic Asymmetric Mannich Reactions of Glycine Derivatives
 with Imines. A New Approach to Optically Active
 \a,\b-Diamino Acid Derivatives
;
_journal_name_full 'Journal of Organic Chemistry'
_journal_page_first 2583
_journal_page_last 2591
_journal_paper_doi 10.1021/jo026766u
_journal_volume 68
_journal_year 2003
_chemical_formula_sum 'C31 H30 N2 O4 S'
_chemical_formula_weight 526.64
_chemical_name_systematic
;
(2S,3R) Ethyl 2-( (diphenylmethylene)amino)-3-phenyl-3-
(p-toluensulphonylamino) propanoate
;
_space_group_IT_number 1
_symmetry_cell_setting triclinic
_symmetry_space_group_name_Hall 'P 1'
_symmetry_space_group_name_H-M 'P 1'
_atom_type_scat_source IntTabIV
_cell_angle_alpha 91.344(4)
_cell_angle_beta 100.149(4)
_cell_angle_gamma 92.319(4)
_cell_formula_units_Z 4
_cell_length_a 11.099(1)
_cell_length_b 15.508(2)
_cell_length_c 16.210(2)
_cell_measurement_reflns_used 8579
_cell_measurement_temperature 120
_cell_measurement_theta_max 28.0
_cell_measurement_theta_min 2.5
_cell_volume 2743(1)
_computing_cell_refinement 'SAINT (Siemens, 1995)'
_computing_data_collection 'SMART (Siemens, 1995)'
_computing_data_reduction 'SAINT (Siemens, 1995)'
_computing_molecular_graphics
;
       ORTEP-III (Burnett & Johnson,  1996), KRYSTAL
;
_computing_publication_material KRYSTAL
_computing_structure_refinement 'modified ORFLS(1962), KRYSTAL'
_computing_structure_solution
;
      SIR97 (Altomare et al., 1997 ), KRYSTAL
;
_diffrn_ambient_temperature 120
_diffrn_measurement_device 'Siemens SMART CCD diffractometer'
_diffrn_measurement_method '\w rotation scans with narrow frames'
_diffrn_radiation_monochromator graphite
_diffrn_radiation_source 'x-ray tube'
_diffrn_radiation_type 'Mo K\a'
_diffrn_radiation_wavelength 0.71073
_diffrn_reflns_av_R_equivalents 0.034
_diffrn_reflns_limit_h_max 13
_diffrn_reflns_limit_h_min -14
_diffrn_reflns_limit_k_max 19
_diffrn_reflns_limit_k_min -20
_diffrn_reflns_limit_l_max 21
_diffrn_reflns_limit_l_min -19
_diffrn_reflns_number 21712
_diffrn_reflns_reduction_process 21712
_diffrn_reflns_theta_max 28.0
_diffrn_reflns_theta_min 2.5
_diffrn_standards_decay_% 0
_exptl_absorpt_coefficient_mu 0.157
_exptl_absorpt_correction_T_max 0.98
_exptl_absorpt_correction_T_min 0.94
_exptl_absorpt_correction_type integration
_exptl_absorpt_process_details 'XPREP 1995'
_exptl_crystal_colour colourless
_exptl_crystal_density_diffrn 1.27
_exptl_crystal_density_meas ?
_exptl_crystal_density_method .
_exptl_crystal_description rod
_exptl_crystal_F_000 1112
_exptl_crystal_size_max 0.44
_exptl_crystal_size_mid 0.20
_exptl_crystal_size_min 0.18
_refine_diff_density_max 1.5(1)
_refine_diff_density_min -0.8(1)
_refine_ls_abs_structure_details
; The absolute configuration was determined according to Rogers
(1981) through least squares refinement using all 15695 significant
reflections, including 7355 Bijvoet pairs. The Rogers' factor is 1
for the right chirality, -1 for the wrong hand.
;
_refine_ls_abs_structure_Rogers 1.14(17)
_refine_ls_extinction_coef 170(20)
_refine_ls_extinction_method
;
  Type 1 Lorentzian isotropic ( Becker and Coppens, 1974)
;
_refine_ls_goodness_of_fit_ref 2.13
_refine_ls_hydrogen_treatment mixed
_refine_ls_matrix_type full
_refine_ls_number_constraints 0
_refine_ls_number_parameters 1368
_refine_ls_number_reflns 15695
_refine_ls_number_restraints 0
_refine_ls_R_factor_gt 0.071
_refine_ls_shift/su_max 0.0084
_refine_ls_shift/su_mean 0.0017
_refine_ls_structure_factor_coef F
_refine_ls_weighting_details
;
w= 1/{[\s~cs~(F^2^)+1.03F^2^]^1/2^- |F|}^2^
;
_refine_ls_weighting_scheme calc
_refine_ls_wR_factor_ref 0.107
_reflns_number_gt 15695
_reflns_number_total 18255
_reflns_threshold_expression I>3\s(I)
_cod_data_source_file jo026766usi20030128_124252.cif
_cod_data_source_block cpd_4b
_cod_depositor_comments
;
The following automatic conversions were performed:

'_atom_site_thermal_displace_type' tag value 'Uij' was replaced with
'Uani' value 152 times.

Automatic conversion script
Id: cif_fix_values 1646 2011-03-28 12:23:43Z adriana 
;
_cod_database_code 4022348

loop_
_symmetry_equiv_pos_as_xyz
+x,+y,+z

loop_
_atom_site_aniso_label
_atom_site_aniso_U_11
_atom_site_aniso_U_22
_atom_site_aniso_U_33
_atom_site_aniso_U_12
_atom_site_aniso_U_13
_atom_site_aniso_U_23
S1a 0.026(1) 0.024(1) 0.025(1) 0.005(1) 0.005(1) 0.008(1)
S1b 0.025(1) 0.023(1) 0.025(1) -0.002(1) 0.005(1) -0.004(1)
S1c 0.026(1) 0.035(1) 0.021(1) 0.001(1) 0.005(1) 0.004(1)
S1d 0.021(1) 0.023(1) 0.020(1) 0.001(1) 0.005(1) -0.001(1)
O1a 0.034(3) 0.028(3) 0.030(3) 0.011(2) 0.013(2) -0.001(2)
O2a 0.019(3) 0.022(2) 0.053(4) 0.005(2) 0.003(2) 0.004(2)
O3a 0.074(5) 0.047(4) 0.076(5) -0.006(3) 0.031(4) -0.004(3)
O4a 0.088(5) 0.047(4) 0.070(5) -0.009(3) 0.028(4) -0.001(3)
O1b 0.028(3) 0.030(3) 0.029(3) -0.002(2) 0.012(2) -0.014(2)
O2b 0.019(3) 0.021(2) 0.055(4) -0.006(2) 0.013(2) -0.005(2)
O3b 0.070(4) 0.037(3) 0.076(5) 0.005(3) 0.056(4) -0.009(3)
O4b 0.059(4) 0.033(3) 0.043(3) -0.001(3) 0.032(3) -0.010(2)
O1c 0.025(3) 0.029(3) 0.050(4) 0.004(2) -0.003(3) 0.014(2)
O2c 0.040(3) 0.056(3) 0.023(3) -0.001(3) 0.012(3) 0.003(2)
O3c 0.089(5) 0.028(3) 0.039(4) 0.009(3) 0.042(3) 0.008(2)
O4c 0.066(4) 0.018(2) 0.039(3) -0.003(2) 0.012(3) -0.001(2)
O1d 0.032(3) 0.028(3) 0.022(3) 0.000(2) 0.009(2) 0.007(2)
O2d 0.010(2) 0.032(3) 0.032(3) 0.003(2) 0.001(2) -0.002(2)
O3d 0.037(3) 0.031(3) 0.026(3) -0.001(2) 0.009(2) -0.006(2)
O4d 0.073(4) 0.027(3) 0.032(3) 0.023(3) 0.017(3) 0.000(2)
N1a 0.029(4) 0.028(3) 0.032(4) 0.010(3) 0.015(3) 0.007(3)
N2a 0.042(4) 0.032(3) 0.025(4) 0.011(3) 0.010(3) -0.002(3)
N1b 0.018(3) 0.016(3) 0.029(4) -0.005(2) 0.001(3) -0.001(2)
N2b 0.022(3) 0.018(3) 0.029(4) 0.002(2) 0.009(3) 0.002(2)
N1c 0.029(3) 0.024(3) 0.017(3) -0.005(2) 0.006(3) 0.003(2)
N2c 0.026(3) 0.017(3) 0.021(3) -0.005(2) 0.002(3) 0.000(2)
N1d 0.021(3) 0.027(3) 0.019(3) -0.006(2) 0.008(3) 0.001(2)
N2d 0.017(3) 0.021(3) 0.022(3) -0.004(2) 0.009(3) -0.002(2)
C1a 0.017(4) 0.032(4) 0.027(4) 0.004(3) 0.004(3) 0.018(3)
C2a 0.043(5) 0.027(4) 0.040(5) 0.009(3) 0.016(4) 0.010(3)
C3a 0.021(5) 0.082(7) 0.062(7) 0.014(4) 0.006(5) -0.042(6)
C4a 0.029(4) 0.025(4) 0.027(4) 0.008(3) 0.010(3) 0.011(3)
C5a 0.038(5) 0.032(4) 0.033(5) 0.000(3) 0.013(4) 0.000(3)
C6a 0.022(3) 0.033(3) 0.063(4) -0.007(2) 0.013(3) 0.012(3)
C7a 0.037(5) 0.041(5) 0.063(6) 0.007(4) 0.017(5) 0.008(4)
C8a 0.036(5) 0.040(5) 0.095(8) -0.005(4) 0.035(5) 0.023(5)
C9a 0.030(4) 0.037(4) 0.053(5) 0.009(3) 0.021(4) 0.017(4)
C10a 0.033(5) 0.048(5) 0.062(6) 0.001(4) 0.007(5) 0.006(4)
C11a 0.046(6) 0.056(5) 0.057(6) 0.010(4) 0.009(5) 0.007(4)
C12a 0.047(5) 0.008(3) 0.032(5) 0.002(3) 0.003(4) -0.004(3)
C13a 0.075(7) 0.062(6) 0.007(4) 0.029(5) 0.011(4) 0.007(4)
C14a 0.053(6) 0.072(6) 0.044(6) 0.017(5) 0.009(5) 0.008(5)
C15a 0.050(6) 0.112(9) 0.032(6) 0.022(6) -0.002(5) 0.000(6)
C16a 0.065(8) 0.158(12) 0.035(6) 0.076(8) 0.012(6) 0.027(7)
C17a 0.096(8) 0.051(5) 0.035(6) 0.048(6) 0.025(6) 0.014(4)
C18a 0.087(7) 0.051(5) 0.034(5) 0.028(5) 0.035(5) 0.011(4)
C19a 0.045(5) 0.021(4) 0.018(4) 0.008(3) 0.005(4) 0.000(3)
C20a 0.057(6) 0.038(5) 0.044(6) 0.019(4) 0.013(5) 0.002(4)
C21a 0.067(7) 0.058(6) 0.029(5) 0.005(5) 0.016(5) 0.000(4)
C22a 0.052(6) 0.044(5) 0.046(6) -0.002(4) 0.018(5) -0.010(4)
C23a 0.046(5) 0.025(4) 0.036(5) 0.008(3) 0.014(4) 0.001(3)
C24a 0.057(6) 0.029(4) 0.028(5) -0.001(4) 0.019(4) -0.001(3)
C25a 0.021(4) 0.027(4) 0.015(4) 0.008(3) 0.006(3) 0.006(3)
C26a 0.027(4) 0.036(4) 0.031(5) -0.002(3) 0.007(4) -0.001(3)
C27a 0.014(4) 0.038(4) 0.024(4) 0.002(3) 0.006(3) 0.008(3)
C28a 0.022(4) 0.020(3) 0.020(4) 0.000(3) 0.005(3) 0.003(3)
C29a 0.051(5) 0.026(4) 0.036(5) -0.003(4) 0.006(4) 0.000(3)
C30a 0.030(4) 0.028(4) 0.038(5) -0.006(3) 0.015(4) 0.013(3)
C31a 0.034(5) 0.043(5) 0.039(5) -0.003(4) 0.003(4) 0.007(4)
C1b 0.013(4) 0.012(3) 0.035(4) 0.000(2) 0.008(3) 0.003(3)
C2b 0.027(4) 0.034(4) 0.023(4) 0.006(3) 0.005(3) 0.007(3)
C3b 0.028(5) 0.030(4) 0.041(5) -0.003(3) 0.004(4) 0.017(4)
C4b 0.020(4) 0.024(4) 0.034(5) -0.004(3) 0.000(3) 0.005(3)
C5b 0.021(4) 0.029(4) 0.034(4) -0.004(3) 0.012(3) -0.007(3)
C6b 0.022(3) 0.033(3) 0.063(4) -0.007(2) 0.013(3) 0.012(3)
C7b 0.037(5) 0.012(3) 0.047(5) -0.010(3) 0.009(4) -0.005(3)
C8b 0.026(4) 0.048(5) 0.042(5) 0.005(4) 0.010(4) -0.014(4)
C9b 0.020(4) 0.036(4) 0.040(5) 0.005(3) 0.021(4) -0.002(3)
C10b 0.057(6) 0.024(4) 0.058(6) 0.001(4) 0.010(5) -0.011(4)
C11b 0.057(6) 0.045(5) 0.042(5) -0.012(4) 0.008(4) -0.016(4)
C12b 0.027(4) 0.013(3) 0.028(4) 0.003(3) 0.010(3) 0.006(3)
C13b 0.011(4) 0.027(4) 0.024(4) -0.003(3) 0.007(3) 0.005(3)
C14b 0.036(5) 0.038(5) 0.055(6) 0.008(4) -0.005(4) -0.006(4)
C15b 0.041(5) 0.045(5) 0.061(6) -0.003(4) -0.007(5) -0.004(4)
C16b 0.040(5) 0.059(6) 0.050(6) 0.001(4) 0.016(5) 0.031(5)
C17b 0.023(4) 0.041(4) 0.032(5) 0.015(3) 0.009(4) 0.012(4)
C18b 0.034(4) 0.027(4) 0.024(4) 0.006(3) 0.013(4) 0.004(3)
C19b 0.023(4) 0.018(3) 0.034(5) -0.007(3) 0.012(3) -0.004(3)
C20b 0.034(5) 0.031(4) 0.031(5) 0.003(3) 0.005(4) 0.005(3)
C21b 0.023(4) 0.048(5) 0.033(5) 0.000(4) 0.002(4) 0.000(4)
C22b 0.045(5) 0.040(4) 0.030(5) 0.008(4) 0.014(4) -0.006(4)
C23b 0.018(4) 0.032(4) 0.040(5) 0.005(3) 0.002(4) -0.008(3)
C24b 0.020(4) 0.033(4) 0.032(5) 0.008(3) -0.006(3) 0.005(3)
C25b 0.023(4) 0.026(4) 0.031(5) -0.007(3) 0.000(4) 0.005(3)
C26b 0.024(4) 0.033(4) 0.020(4) 0.003(3) 0.006(3) -0.004(3)
C27b 0.026(4) 0.054(5) 0.032(5) -0.004(4) 0.009(4) 0.010(4)
C28b 0.022(4) 0.023(4) 0.043(5) 0.005(3) 0.011(4) 0.001(3)
C29b 0.026(4) 0.036(4) 0.037(5) -0.005(3) 0.015(4) -0.008(3)
C30b 0.032(4) 0.028(4) 0.024(4) 0.002(3) 0.013(3) 0.001(3)
C31b 0.040(5) 0.053(5) 0.055(6) -0.005(4) 0.024(4) 0.018(4)
C1c 0.024(4) 0.024(3) 0.018(4) -0.004(3) 0.008(3) 0.001(3)
C2c 0.018(4) 0.028(4) 0.021(4) 0.002(3) 0.012(3) 0.001(3)
C3c 0.032(4) 0.029(4) 0.025(4) -0.001(3) 0.013(4) 0.009(3)
C4c 0.010(3) 0.018(3) 0.013(3) -0.006(3) -0.002(3) -0.001(3)
C5c 0.038(5) 0.030(4) 0.037(5) 0.001(3) 0.017(4) 0.008(3)
C6c 0.023(4) 0.024(4) 0.040(5) 0.005(3) 0.010(4) -0.008(3)
C7c 0.035(5) 0.011(3) 0.048(5) 0.000(3) 0.011(4) 0.000(3)
C8c 0.027(4) 0.034(4) 0.035(5) -0.007(3) 0.006(4) -0.004(3)
C9c 0.018(4) 0.023(4) 0.028(4) 0.002(3) 0.004(3) -0.004(3)
C10c 0.085(7) 0.018(4) 0.039(5) -0.014(4) 0.001(5) 0.019(3)
C11c 0.093(8) 0.044(5) 0.045(6) 0.019(5) 0.023(6) 0.005(4)
C12c 0.030(4) 0.006(3) 0.031(4) -0.003(3) 0.005(3) -0.005(3)
C13c 0.027(4) 0.012(3) 0.040(5) -0.008(3) 0.008(4) 0.004(3)
C14c 0.025(4) 0.024(4) 0.038(5) -0.001(3) 0.004(4) -0.004(3)
C15c 0.025(4) 0.028(4) 0.038(5) -0.008(3) -0.001(4) -0.005(3)
C16c 0.033(5) 0.051(5) 0.027(5) 0.000(4) -0.005(4) -0.007(4)
C17c 0.029(5) 0.038(5) 0.050(5) 0.014(4) 0.003(4) -0.016(4)
C18c 0.029(4) 0.023(4) 0.030(4) 0.001(3) 0.008(3) -0.007(3)
C19c 0.024(4) 0.021(3) 0.025(4) 0.008(3) 0.012(3) 0.000(3)
C20c 0.028(4) 0.032(4) 0.033(5) 0.000(3) -0.004(4) -0.004(3)
C21c 0.040(5) 0.040(4) 0.024(4) -0.002(4) 0.020(4) -0.001(3)
C22c 0.043(5) 0.044(5) 0.042(6) -0.002(4) 0.030(4) 0.012(4)
C23c 0.032(5) 0.049(5) 0.050(6) -0.002(4) 0.017(4) 0.012(4)
C24c 0.023(4) 0.043(4) 0.028(4) 0.001(3) 0.013(4) -0.004(3)
C25c 0.015(2) 0.032(3) 0.023(3) 0.002(2) 0.005(2) -0.009(2)
C26c 0.020(4) 0.039(4) 0.037(5) 0.012(3) 0.000(4) -0.016(4)
C27c 0.027(4) 0.031(4) 0.042(5) 0.001(3) 0.004(4) 0.000(3)
C28c 0.044(5) 0.045(5) 0.036(5) 0.019(4) 0.003(4) -0.004(4)
C29c 0.046(6) 0.079(7) 0.030(5) 0.038(5) -0.001(4) -0.015(5)
C30c 0.038(5) 0.067(6) 0.035(5) 0.009(4) 0.008(4) -0.002(4)
C31c 0.086(7) 0.039(5) 0.057(6) 0.019(5) 0.008(5) -0.012(4)
C1d 0.006(3) 0.027(4) 0.037(5) 0.001(3) 0.003(3) -0.005(3)
C2d 0.021(4) 0.019(3) 0.026(4) -0.004(3) 0.009(3) -0.005(3)
C3d 0.008(4) 0.026(4) 0.022(4) -0.001(3) -0.002(3) -0.004(3)
C4d 0.017(4) 0.014(3) 0.028(4) -0.007(3) -0.004(3) -0.002(3)
C5d 0.035(4) 0.026(4) 0.023(4) -0.006(3) 0.006(3) 0.005(3)
C6d 0.046(5) 0.019(4) 0.049(5) -0.016(3) 0.011(4) 0.000(3)
C7d 0.060(6) 0.008(3) 0.059(6) -0.007(3) 0.015(5) -0.006(3)
C8d 0.030(4) 0.037(4) 0.035(5) 0.008(3) 0.004(4) -0.003(3)
C9d 0.027(4) 0.029(4) 0.031(4) 0.002(3) 0.012(3) 0.006(3)
C10d 0.113(8) 0.027(4) 0.053(6) 0.027(5) 0.036(6) 0.002(4)
C11d 0.093(8) 0.050(6) 0.100(9) 0.040(6) 0.011(7) -0.011(6)
C12d 0.028(4) 0.016(3) 0.021(4) 0.004(3) 0.002(3) 0.007(3)
C13d 0.018(4) 0.045(4) 0.017(4) -0.002(3) 0.005(3) 0.005(3)
C14d 0.050(5) 0.038(4) 0.021(4) -0.002(4) -0.001(4) -0.007(3)
C15d 0.064(6) 0.037(5) 0.033(5) -0.010(4) -0.004(5) -0.009(4)
C16d 0.052(6) 0.063(6) 0.031(5) -0.039(5) 0.000(4) 0.013(4)
C17d 0.031(5) 0.096(8) 0.029(5) 0.011(5) 0.012(4) 0.002(5)
C18d 0.026(5) 0.051(5) 0.022(4) -0.001(4) 0.002(3) 0.002(3)
C19d 0.026(4) 0.009(3) 0.028(4) -0.006(3) 0.011(3) 0.001(3)
C20d 0.039(5) 0.035(4) 0.024(4) -0.003(3) 0.017(4) 0.000(3)
C21d 0.033(5) 0.056(5) 0.022(5) -0.002(4) 0.005(4) -0.012(4)
C22d 0.026(5) 0.037(4) 0.052(6) 0.003(3) 0.020(4) 0.005(4)
C23d 0.029(5) 0.042(4) 0.025(4) 0.007(3) 0.012(4) 0.001(3)
C24d 0.013(4) 0.029(4) 0.027(4) -0.003(3) -0.001(3) 0.007(3)
C25d 0.015(2) 0.032(3) 0.023(3) 0.002(2) 0.005(2) -0.009(2)
C26d 0.036(5) 0.024(4) 0.043(5) 0.001(3) 0.013(4) -0.003(3)
C27d 0.050(5) 0.022(4) 0.044(5) 0.001(3) 0.009(4) 0.008(3)
C28d 0.056(6) 0.022(4) 0.037(5) 0.006(4) 0.001(4) -0.008(3)
C29d 0.048(5) 0.046(5) 0.036(5) 0.015(4) 0.009(4) -0.014(4)
C30d 0.019(4) 0.049(5) 0.022(4) -0.006(3) -0.001(3) -0.003(3)
C31d 0.125(9) 0.023(4) 0.039(6) 0.018(5) 0.022(6) 0.001(4)

loop_
_atom_site_label
_atom_site_fract_x
_atom_site_fract_y
_atom_site_fract_z
_atom_site_U_iso_or_equiv
_atom_site_thermal_displace_type
S1a -0.4396(2) -0.1029(1) 0.6186(1) 0.025(1) Uani
S1b 0.2630(2) -0.0257(1) 0.7602(1) 0.025(1) Uani
S1c 0.1266(2) 0.4514(1) 0.1211(2) 0.027(1) Uani
S1d 0.8222(2) 0.4229(1) 0.2681(1) 0.021(1) Uani
O1a -0.3806(4) -0.1690(3) 0.5775(3) 0.030(3) Uani
O2a -0.5705(4) -0.0992(3) 0.5987(3) 0.031(3) Uani
O3a -0.1250(6) -0.0252(4) 0.7527(4) 0.064(5) Uani
O4a -0.2112(6) 0.0397(4) 0.8504(4) 0.067(5) Uani
O1b 0.2011(4) 0.0357(3) 0.8044(3) 0.028(3) Uani
O2b 0.3951(4) -0.0240(3) 0.7805(3) 0.031(3) Uani
O3b 0.0385(6) 0.1622(3) 0.6390(4) 0.056(4) Uani
O4b 0.1855(5) 0.1908(3) 0.5656(3) 0.042(3) Uani
O1c -0.0019(4) 0.4704(3) 0.1025(3) 0.036(3) Uani
O2c 0.2077(5) 0.4913(3) 0.0714(3) 0.039(3) Uani
O3c 0.3213(5) 0.6586(3) 0.2219(3) 0.048(4) Uani
O4c 0.3105(5) 0.6988(3) 0.3543(3) 0.041(3) Uani
O1d 0.7527(4) 0.3699(3) 0.3171(3) 0.027(3) Uani
O2d 0.9530(4) 0.4177(3) 0.2838(3) 0.025(3) Uani
O3d 0.5458(4) 0.5130(3) 0.1681(3) 0.031(3) Uani
O4d 0.5161(5) 0.5478(3) 0.0333(3) 0.042(3) Uani
N1a -0.4005(5) -0.1138(4) 0.7181(4) 0.028(4) Uani
N2a -0.3227(6) -0.1057(4) 0.8929(4) 0.032(4) Uani
N1b 0.2299(5) -0.0113(3) 0.6630(3) 0.022(3) Uani
N2b 0.1850(5) 0.0391(3) 0.4952(4) 0.022(3) Uani
N1c 0.1707(5) 0.4809(3) 0.2177(3) 0.023(3) Uani
N2c 0.2363(5) 0.5380(3) 0.3850(4) 0.022(3) Uani
N1d 0.7722(5) 0.3981(3) 0.1707(3) 0.022(3) Uani
N2d 0.6681(5) 0.4175(3) 0.0044(3) 0.019(3) Uani
C1a -0.2977(6) -0.1622(4) 0.7570(4) 0.025(4) Uani
C2a -0.2318(7) -0.1142(4) 0.8370(5) 0.035(5) Uani
C3a -0.1783(7) -0.0280(6) 0.8089(6) 0.056(7) Uani
C4a -0.3332(6) -0.2549(4) 0.7729(4) 0.026(4) Uani
C5a -0.2448(7) -0.3172(5) 0.7764(5) 0.034(5) Uani
C6a -0.2745(6) -0.4014(5) 0.7926(5) 0.039(4) Uani
C7a -0.3920(7) -0.4277(5) 0.8006(5) 0.046(6) Uani
C8a -0.4777(7) -0.3673(5) 0.7944(6) 0.054(6) Uani
C9a -0.4501(7) -0.2791(5) 0.7820(5) 0.038(5) Uani
C10a -0.1685(7) 0.1258(5) 0.8143(6) 0.048(6) Uani
C11a -0.0381(8) 0.1443(5) 0.8558(6) 0.053(6) Uani
C12a -0.3087(7) -0.1447(4) 0.9626(5) 0.030(5) Uani
C13a -0.1991(9) -0.1931(6) 0.9993(5) 0.047(6) Uani
C14a -0.0934(9) -0.1503(6) 1.0370(6) 0.056(6) Uani
C15a 0.0079(9) -0.1975(8) 1.0720(6) 0.065(7) Uani
C16a 0.0006(11) -0.2856(10) 1.0716(6) 0.083(9) Uani
C17a -0.1066(10) -0.3274(6) 1.0328(6) 0.058(7) Uani
C18a -0.2095(9) -0.2848(5) 0.9972(5) 0.054(6) Uani
C19a -0.4082(7) -0.1369(4) 1.0139(5) 0.028(5) Uani
C20a -0.3889(8) -0.1571(5) 1.0967(5) 0.045(6) Uani
C21a -0.4822(9) -0.1484(5) 1.1455(5) 0.050(6) Uani
C22a -0.5965(8) -0.1212(5) 1.1059(6) 0.047(6) Uani
C23a -0.6131(7) -0.0994(4) 1.0236(5) 0.035(5) Uani
C24a -0.5216(8) -0.1104(4) 0.9762(5) 0.037(5) Uani
C25a -0.3774(6) -0.0014(4) 0.5931(4) 0.020(4) Uani
C26a -0.2928(6) -0.0001(5) 0.5391(5) 0.031(4) Uani
C27a -0.2522(6) 0.0784(4) 0.5158(4) 0.025(4) Uani
C28a -0.2891(6) 0.1555(4) 0.5452(4) 0.020(4) Uani
C29a -0.3750(7) 0.1534(4) 0.5979(5) 0.038(5) Uani
C30a -0.4208(6) 0.0726(4) 0.6220(5) 0.031(4) Uani
C31a -0.2409(7) 0.2411(5) 0.5202(5) 0.039(5) Uani
C1b 0.1030(6) -0.0178(4) 0.6152(4) 0.020(4) Uani
C2b 0.0901(6) 0.0494(4) 0.5471(4) 0.028(4) Uani
C3b 0.0997(7) 0.1400(5) 0.5900(5) 0.033(5) Uani
C4b 0.0592(6) -0.1088(4) 0.5781(5) 0.027(4) Uani
C5b -0.0460(6) -0.1478(4) 0.5973(4) 0.027(4) Uani
C6b -0.0820(6) -0.2309(5) 0.5716(5) 0.039(4) Uani
C7b -0.0128(7) -0.2771(4) 0.5213(5) 0.033(5) Uani
C8b 0.0947(7) -0.2400(5) 0.5067(5) 0.038(5) Uani
C9b 0.1310(6) -0.1563(4) 0.5322(5) 0.030(4) Uani
C10b 0.2085(8) 0.2772(5) 0.6042(5) 0.047(6) Uani
C11b 0.3468(8) 0.2915(5) 0.6261(5) 0.049(6) Uani
C12b 0.1614(6) 0.0491(4) 0.4162(5) 0.022(4) Uani
C13b 0.0381(6) 0.0682(4) 0.3648(4) 0.020(4) Uani
C14b -0.0308(7) 0.0070(5) 0.3132(5) 0.044(5) Uani
C15b -0.1415(8) 0.0251(5) 0.2634(6) 0.051(6) Uani
C16b -0.1860(7) 0.1070(6) 0.2665(5) 0.049(6) Uani
C17b -0.1180(7) 0.1679(5) 0.3198(5) 0.031(5) Uani
C18b -0.0078(7) 0.1505(4) 0.3693(4) 0.027(4) Uani
C19b 0.2646(6) 0.0383(4) 0.3682(5) 0.024(4) Uani
C20b 0.2571(7) 0.0698(4) 0.2883(5) 0.032(5) Uani
C21b 0.3538(7) 0.0663(5) 0.2465(5) 0.035(5) Uani
C22b 0.4617(7) 0.0312(5) 0.2834(5) 0.037(5) Uani
C23b 0.4696(6) -0.0010(4) 0.3629(5) 0.030(5) Uani
C24b 0.3726(6) 0.0033(4) 0.4061(5) 0.029(4) Uani
C25b 0.2040(6) -0.1296(4) 0.7828(5) 0.028(4) Uani
C26b 0.1295(6) -0.1378(4) 0.8391(4) 0.026(4) Uani
C27b 0.0897(7) -0.2215(5) 0.8579(5) 0.037(5) Uani
C28b 0.1208(6) -0.2929(4) 0.8187(5) 0.029(4) Uani
C29b 0.1942(6) -0.2816(4) 0.7579(5) 0.032(5) Uani
C30b 0.2364(6) -0.2006(4) 0.7411(4) 0.027(4) Uani
C31b 0.0747(7) -0.3797(5) 0.8403(5) 0.047(6) Uani
C1c 0.2996(6) 0.4789(4) 0.2606(4) 0.022(4) Uani
C2c 0.3242(6) 0.5521(4) 0.3292(4) 0.021(4) Uani
C3c 0.3160(7) 0.6402(4) 0.2924(5) 0.028(4) Uani
C4c 0.3359(6) 0.3935(4) 0.3000(4) 0.015(3) Uani
C5c 0.4541(7) 0.3705(4) 0.3046(5) 0.033(5) Uani
C6c 0.4958(6) 0.2961(4) 0.3472(5) 0.029(4) Uani
C7c 0.4161(7) 0.2477(4) 0.3879(5) 0.031(5) Uani
C8c 0.2976(7) 0.2715(4) 0.3830(5) 0.032(5) Uani
C9c 0.2557(6) 0.3442(4) 0.3396(4) 0.023(4) Uani
C10c 0.3154(8) 0.7895(4) 0.3329(5) 0.049(6) Uani
C11c 0.1921(9) 0.8133(5) 0.2911(6) 0.059(7) Uani
C12c 0.2751(6) 0.5327(4) 0.4633(5) 0.023(4) Uani
C13c 0.4062(6) 0.5396(4) 0.5063(5) 0.026(4) Uani
C14c 0.4623(6) 0.6168(4) 0.5345(5) 0.029(4) Uani
C15c 0.5856(6) 0.6230(4) 0.5730(5) 0.031(5) Uani
C16c 0.6498(7) 0.5506(5) 0.5785(5) 0.038(5) Uani
C17c 0.6001(7) 0.4732(5) 0.5475(5) 0.039(5) Uani
C18c 0.4762(6) 0.4656(4) 0.5099(4) 0.027(4) Uani
C19c 0.1784(6) 0.5125(4) 0.5156(4) 0.022(4) Uani
C20c 0.2084(7) 0.5097(4) 0.6030(5) 0.032(5) Uani
C21c 0.1167(7) 0.4922(5) 0.6507(5) 0.033(5) Uani
C22c -0.0004(8) 0.4753(5) 0.6099(5) 0.040(5) Uani
C23c -0.0312(7) 0.4725(5) 0.5259(6) 0.042(5) Uani
C24c 0.0579(6) 0.4938(5) 0.4765(5) 0.030(4) Uani
C25c 0.1370(6) 0.3379(4) 0.1096(4) 0.023(3) Uani
C26c 0.0682(6) 0.2837(5) 0.1466(5) 0.033(5) Uani
C27c 0.0643(7) 0.1945(5) 0.1324(5) 0.034(5) Uani
C28c 0.1358(8) 0.1594(5) 0.0779(5) 0.042(5) Uani
C29c 0.2100(8) 0.2161(6) 0.0400(5) 0.052(6) Uani
C30c 0.2103(7) 0.3042(6) 0.0536(5) 0.046(6) Uani
C31c 0.1300(9) 0.0626(5) 0.0583(6) 0.061(6) Uani
C1d 0.6524(6) 0.3581(4) 0.1363(5) 0.023(4) Uani
C2d 0.5882(6) 0.4099(4) 0.0659(4) 0.022(4) Uani
C3d 0.5490(6) 0.4952(4) 0.0954(4) 0.019(4) Uani
C4d 0.6561(6) 0.2644(4) 0.1088(4) 0.021(4) Uani
C5d 0.5584(7) 0.2088(4) 0.1120(4) 0.028(4) Uani
C6d 0.5525(7) 0.1228(4) 0.0770(5) 0.038(5) Uani
C7d 0.6513(8) 0.0970(4) 0.0411(5) 0.042(5) Uani
C8d 0.7491(7) 0.1515(5) 0.0396(5) 0.034(5) Uani
C9d 0.7526(6) 0.2344(4) 0.0722(4) 0.028(4) Uani
C10d 0.4663(10) 0.6297(5) 0.0582(6) 0.061(7) Uani
C11d 0.3723(10) 0.6553(6) -0.0096(7) 0.081(8) Uani
C12d 0.6408(6) 0.3817(4) -0.0704(4) 0.022(4) Uani
C13d 0.5187(6) 0.3357(5) -0.1047(4) 0.026(4) Uani
C14d 0.5098(7) 0.2455(5) -0.1183(5) 0.038(5) Uani
C15d 0.4004(9) 0.2064(5) -0.1490(5) 0.046(6) Uani
C16d 0.2985(8) 0.2492(6) -0.1650(5) 0.051(6) Uani
C17d 0.3017(7) 0.3390(6) -0.1520(5) 0.051(6) Uani
C18d 0.4161(7) 0.3830(5) -0.1213(4) 0.033(5) Uani
C19d 0.7385(6) 0.3786(4) -0.1216(4) 0.020(4) Uani
C20d 0.7149(7) 0.3529(4) -0.2053(5) 0.031(5) Uani
C21d 0.8101(7) 0.3481(5) -0.2508(5) 0.037(5) Uani
C22d 0.9300(7) 0.3690(5) -0.2130(5) 0.037(5) Uani
C23d 0.9530(6) 0.3953(5) -0.1282(5) 0.031(5) Uani
C24d 0.8586(6) 0.3992(4) -0.0839(4) 0.024(4) Uani
C25d 0.7946(6) 0.5325(4) 0.2892(4) 0.023(3) Uani
C26d 0.8524(7) 0.5952(4) 0.2499(5) 0.034(5) Uani
C27d 0.8355(7) 0.6820(4) 0.2676(5) 0.038(5) Uani
C28d 0.7627(8) 0.7053(5) 0.3253(5) 0.039(5) Uani
C29d 0.7047(7) 0.6404(5) 0.3638(5) 0.043(5) Uani
C30d 0.7214(6) 0.5531(5) 0.3432(4) 0.031(4) Uani
C31d 0.7487(9) 0.7994(5) 0.3505(5) 0.061(7) Uani
H1na -0.452 -0.097 0.732 0.03 Uiso
H1nb 0.291 -0.036 0.629 0.02 Uiso
H1nc 0.097 0.460 0.240 0.04 Uiso
H1nd 0.805 0.412 0.130 0.01 Uiso
H1a -0.241 -0.164 0.719 0.03 Uiso
H2a -0.167 -0.147 0.863 0.04 Uiso
H5a -0.165 -0.301 0.767 0.04 Uiso
H6a -0.212 -0.442 0.799 0.04 Uiso
H7a -0.413 -0.486 0.810 0.05 Uiso
H8a -0.559 -0.385 0.798 0.07 Uiso
H9a -0.511 -0.238 0.780 0.05 Uiso
H10aa -0.219 0.171 0.827 0.06 Uiso
H10ab -0.175 0.119 0.755 0.06 Uiso
H11aa -0.013 0.197 0.834 0.06 Uiso
H11ab 0.011 0.099 0.843 0.06 Uiso
H11ac -0.033 0.150 0.915 0.06 Uiso
H14a -0.089 -0.089 1.039 0.07 Uiso
H15a 0.083 -0.167 1.096 0.08 Uiso
H16a 0.068 -0.317 1.098 0.10 Uiso
H17a -0.110 -0.389 1.030 0.07 Uiso
H18a -0.284 -0.316 0.972 0.06 Uiso
H20a -0.312 -0.178 1.122 0.05 Uiso
H21a -0.467 -0.160 1.204 0.06 Uiso
H22a -0.662 -0.119 1.136 0.06 Uiso
H23a -0.688 -0.076 0.998 0.04 Uiso
H24a -0.537 -0.099 0.918 0.04 Uiso
H26a -0.264 -0.052 0.519 0.04 Uiso
H27a -0.196 0.080 0.478 0.03 Uiso
H29a -0.402 0.206 0.618 0.05 Uiso
H30a -0.480 0.070 0.658 0.04 Uiso
H31aa -0.302 0.282 0.520 0.05 Uiso
H31ab -0.221 0.235 0.466 0.05 Uiso
H31ac -0.170 0.259 0.559 0.05 Uiso
H1b 0.051 -0.003 0.653 0.02 Uiso
H2b 0.012 0.041 0.513 0.03 Uiso
H5b -0.095 -0.116 0.629 0.03 Uiso
H6b -0.153 -0.258 0.587 0.05 Uiso
H7b -0.041 -0.333 0.498 0.04 Uiso
H8b 0.146 -0.273 0.478 0.05 Uiso
H9b 0.204 -0.131 0.519 0.04 Uiso
H10ba 0.173 0.281 0.653 0.06 Uiso
H10bb 0.175 0.319 0.566 0.06 Uiso
H11ba 0.361 0.348 0.651 0.06 Uiso
H11bb 0.382 0.288 0.577 0.06 Uiso
H11bc 0.380 0.250 0.664 0.06 Uiso
H14b -0.002 -0.050 0.311 0.05 Uiso
H15b -0.186 -0.018 0.227 0.06 Uiso
H16b -0.262 0.120 0.233 0.06 Uiso
H17b -0.149 0.224 0.323 0.04 Uiso
H18b 0.036 0.194 0.406 0.03 Uiso
H20b 0.183 0.094 0.262 0.04 Uiso
H21b 0.347 0.089 0.192 0.04 Uiso
H22b 0.529 0.029 0.255 0.04 Uiso
H23b 0.543 -0.026 0.388 0.04 Uiso
H24b 0.380 -0.018 0.461 0.04 Uiso
H26b 0.104 -0.088 0.866 0.03 Uiso
H27b 0.040 -0.228 0.900 0.04 Uiso
H29b 0.215 -0.330 0.728 0.04 Uiso
H30b 0.288 -0.194 0.700 0.03 Uiso
H31ba 0.065 -0.379 0.897 0.06 Uiso
H31bb 0.132 -0.422 0.832 0.06 Uiso
H31bc -0.002 -0.395 0.805 0.06 Uiso
H1c 0.350 0.491 0.221 0.03 Uiso
H2c 0.404 0.547 0.361 0.02 Uiso
H5c 0.509 0.405 0.279 0.04 Uiso
H6c 0.577 0.279 0.348 0.03 Uiso
H7c 0.444 0.199 0.419 0.04 Uiso
H8c 0.243 0.238 0.409 0.04 Uiso
H9c 0.174 0.360 0.337 0.03 Uiso
H10ca 0.372 0.798 0.296 0.06 Uiso
H10cb 0.340 0.824 0.383 0.06 Uiso
H11ca 0.195 0.872 0.277 0.07 Uiso
H11cb 0.135 0.804 0.328 0.07 Uiso
H11cc 0.167 0.778 0.241 0.07 Uiso
H14c 0.417 0.668 0.528 0.04 Uiso
H15c 0.624 0.677 0.595 0.04 Uiso
H16c 0.733 0.554 0.605 0.05 Uiso
H17c 0.648 0.424 0.551 0.05 Uiso
H18c 0.440 0.412 0.487 0.03 Uiso
H20c 0.291 0.520 0.630 0.04 Uiso
H21c 0.136 0.492 0.710 0.04 Uiso
H22c -0.063 0.465 0.642 0.05 Uiso
H23c -0.113 0.456 0.500 0.05 Uiso
H24c 0.036 0.496 0.417 0.04 Uiso
H26c 0.020 0.307 0.185 0.04 Uiso
H27c 0.014 0.158 0.159 0.04 Uiso
H29c 0.261 0.194 0.004 0.06 Uiso
H30c 0.258 0.342 0.026 0.06 Uiso
H31ca 0.145 0.053 0.003 0.07 Uiso
H31cb 0.051 0.039 0.062 0.07 Uiso
H31cc 0.190 0.036 0.097 0.07 Uiso
H1d 0.605 0.360 0.179 0.03 Uiso
H2d 0.516 0.377 0.040 0.03 Uiso
H5d 0.493 0.228 0.138 0.03 Uiso
H6d 0.483 0.085 0.078 0.05 Uiso
H7d 0.650 0.040 0.018 0.05 Uiso
H8d 0.815 0.132 0.015 0.04 Uiso
H9d 0.822 0.272 0.070 0.03 Uiso
H10da 0.531 0.673 0.069 0.07 Uiso
H10db 0.432 0.622 0.107 0.07 Uiso
H11da 0.341 0.708 0.006 0.10 Uiso
H11db 0.309 0.612 -0.021 0.10 Uiso
H11dc 0.407 0.664 -0.059 0.10 Uiso
H14d 0.581 0.213 -0.106 0.04 Uiso
H15d 0.396 0.146 -0.159 0.05 Uiso
H16d 0.223 0.219 -0.185 0.06 Uiso
H17d 0.229 0.370 -0.164 0.06 Uiso
H18d 0.422 0.444 -0.112 0.04 Uiso
H20d 0.633 0.338 -0.232 0.04 Uiso
H21d 0.793 0.330 -0.308 0.04 Uiso
H22d 0.995 0.366 -0.244 0.04 Uiso
H23d 1.035 0.410 -0.101 0.04 Uiso
H24d 0.876 0.417 -0.026 0.03 Uiso
H26d 0.903 0.580 0.211 0.04 Uiso
H27d 0.875 0.726 0.241 0.05 Uiso
H29d 0.655 0.655 0.404 0.05 Uiso
H30d 0.679 0.509 0.368 0.04 Uiso
H31da 0.670 0.805 0.366 0.07 Uiso
H31db 0.754 0.835 0.304 0.07 Uiso
H31dc 0.810 0.817 0.396 0.07 Uiso

loop_
_geom_angle_atom_site_label_1
_geom_angle_atom_site_label_2
_geom_angle_atom_site_label_3
_geom_angle
O1a S1a O2a 118.7(3)
O2a S1a N1a 108.6(3)
O2a S1a C25a 106.9(3)
O1a S1a N1a 107.4(3)
O1a S1a C25a 107.0(3)
N1a S1a C25a 108.0(3)
O1b S1b O2b 117.3(3)
O1b S1b N1b 109.4(3)
O1b S1b C25b 105.6(3)
O2b S1b N1b 106.2(3)
O2b S1b C25b 108.8(3)
N1b S1b C25b 109.4(3)
O1c S1c O2c 117.9(3)
O2c S1c N1c 109.2(3)
O2c S1c C25c 107.2(3)
O1c S1c N1c 105.0(3)
O1c S1c C25c 107.7(3)
N1c S1c C25c 109.6(3)
O1d S1d O2d 117.7(3)
O2d S1d N1d 108.3(3)
O2d S1d C25d 105.5(3)
O1d S1d N1d 107.5(3)
O1d S1d C25d 107.7(3)
N1d S1d C25d 110.0(3)
C3a O4a C10a 110.7(7)
C3b O4b C10b 117.8(6)
C3c O4c C10c 116.9(6)
C3d O4d C10d 114.7(6)
S1a N1a C1a 124.4(5)
C2a N2a C12a 120.0(6)
S1b N1b C1b 123.4(4)
C2b N2b C12b 121.0(6)
S1c N1c C1c 122.9(4)
C2c N2c C12c 119.2(6)
S1d N1d C1d 125.8(4)
C2d N2d C12d 122.8(5)
N1a C1a C4a 113.1(5)
N1a C1a C2a 109.8(6)
C2a C1a C4a 112.2(5)
N2a C2a C1a 106.8(6)
N2a C2a C3a 115.5(6)
C1a C2a C3a 106.5(6)
O3a C3a O4a 125.9(10)
O3a C3a C2a 122.0(8)
O4a C3a C2a 111.8(8)
C5a C4a C9a 119.6(6)
C1a C4a C9a 121.5(6)
C1a C4a C5a 118.9(6)
C4a C5a C6a 119.8(7)
C5a C6a C7a 121.7(7)
C6a C7a C8a 117.9(7)
C7a C8a C9a 122.5(7)
C4a C9a C8a 118.5(7)
O4a C10a C11a 106.6(6)
N2a C12a C13a 125.7(7)
N2a C12a C19a 117.0(6)
C13a C12a C19a 117.3(7)
C14a C13a C18a 120.8(8)
C12a C13a C14a 120.7(8)
C12a C13a C18a 118.4(8)
C13a C14a C15a 119.5(9)
C14a C15a C16a 121.1(10)
C15a C16a C17a 118.3(9)
C16a C17a C18a 123.4(9)
C13a C18a C17a 116.8(9)
C20a C19a C24a 119.7(7)
C12a C19a C20a 121.1(7)
C12a C19a C24a 119.3(7)
C19a C20a C21a 121.1(8)
C20a C21a C22a 118.2(8)
C21a C22a C23a 119.8(8)
C22a C23a C24a 121.1(8)
C19a C24a C23a 119.9(7)
C26a C25a C30a 122.1(6)
S1a C25a C30a 119.0(5)
S1a C25a C26a 118.7(5)
C25a C26a C27a 117.9(6)
C26a C27a C28a 122.8(6)
C27a C28a C29a 118.7(6)
C29a C28a C31a 119.4(6)
C27a C28a C31a 121.8(6)
C28a C29a C30a 119.7(7)
C25a C30a C29a 118.7(6)
N1b C1b C2b 108.8(5)
N1b C1b C4b 115.0(5)
C2b C1b C4b 111.3(6)
N2b C2b C1b 109.9(5)
N2b C2b C3b 111.8(6)
C1b C2b C3b 108.3(6)
O3b C3b O4b 123.6(7)
O3b C3b C2b 124.5(6)
O4b C3b C2b 111.9(6)
C5b C4b C9b 118.8(6)
C1b C4b C5b 119.8(6)
C1b C4b C9b 121.1(6)
C4b C5b C6b 121.5(6)
C5b C6b C7b 119.4(6)
C6b C7b C8b 118.6(6)
C7b C8b C9b 121.8(7)
C4b C9b C8b 119.5(6)
O4b C10b C11b 106.4(6)
N2b C12b C19b 117.3(6)
N2b C12b C13b 126.4(6)
C13b C12b C19b 116.2(6)
C14b C13b C18b 118.2(6)
C12b C13b C14b 121.9(6)
C12b C13b C18b 119.9(6)
C13b C14b C15b 122.1(7)
C14b C15b C16b 119.8(7)
C15b C16b C17b 118.0(8)
C16b C17b C18b 122.5(7)
C13b C18b C17b 119.3(6)
C20b C19b C24b 118.9(6)
C12b C19b C20b 120.6(6)
C12b C19b C24b 120.3(7)
C19b C20b C21b 121.2(7)
C20b C21b C22b 120.5(7)
C21b C22b C23b 118.7(7)
C22b C23b C24b 121.1(7)
C19b C24b C23b 119.6(7)
C26b C25b C30b 120.9(6)
S1b C25b C26b 120.7(5)
S1b C25b C30b 118.5(5)
C25b C26b C27b 118.7(6)
C26b C27b C28b 121.9(6)
C27b C28b C29b 117.7(6)
C27b C28b C31b 119.7(7)
C29b C28b C31b 122.6(6)
C28b C29b C30b 120.7(6)
C25b C30b C29b 120.0(6)
N1c C1c C4c 115.0(5)
N1c C1c C2c 108.6(5)
C2c C1c C4c 109.3(5)
N2c C2c C1c 107.2(5)
N2c C2c C3c 111.9(5)
C1c C2c C3c 112.1(6)
O3c C3c O4c 123.8(6)
O3c C3c C2c 127.5(7)
O4c C3c C2c 108.5(6)
C5c C4c C9c 119.8(6)
C1c C4c C5c 118.2(5)
C1c C4c C9c 121.6(6)
C4c C5c C6c 120.7(6)
C5c C6c C7c 119.4(6)
C6c C7c C8c 119.4(6)
C7c C8c C9c 121.2(6)
C4c C9c C8c 119.5(6)
O4c C10c C11c 109.1(6)
N2c C12c C13c 126.2(6)
N2c C12c C19c 115.6(6)
C13c C12c C19c 118.1(6)
C14c C13c C18c 119.0(6)
C12c C13c C14c 121.7(6)
C12c C13c C18c 118.9(5)
C13c C14c C15c 121.3(7)
C14c C15c C16c 118.4(6)
C15c C16c C17c 122.6(7)
C16c C17c C18c 119.7(7)
C13c C18c C17c 118.7(6)
C20c C19c C24c 119.1(6)
C12c C19c C24c 119.7(6)
C12c C19c C20c 121.1(6)
C19c C20c C21c 120.3(7)
C20c C21c C22c 118.6(7)
C21c C22c C23c 122.7(7)
C22c C23c C24c 119.8(7)
C19c C24c C23c 119.3(7)
C26c C25c C30c 119.4(7)
S1c C25c C26c 120.8(5)
S1c C25c C30c 119.6(6)
C25c C26c C27c 122.5(7)
C26c C27c C28c 119.4(7)
C27c C28c C29c 118.2(7)
C27c C28c C31c 120.8(8)
C29c C28c C31c 120.9(8)
C28c C29c C30c 121.4(7)
C25c C30c C29c 119.1(8)
N1d C1d C2d 110.6(5)
N1d C1d C4d 113.9(5)
C2d C1d C4d 110.8(6)
N2d C2d C3d 113.7(5)
N2d C2d C1d 107.3(5)
C1d C2d C3d 112.9(6)
O3d C3d O4d 123.7(6)
O3d C3d C2d 123.6(6)
O4d C3d C2d 112.7(6)
C5d C4d C9d 118.3(6)
C1d C4d C5d 119.9(6)
C1d C4d C9d 121.5(5)
C4d C5d C6d 121.3(7)
C5d C6d C7d 117.6(6)
C6d C7d C8d 121.1(6)
C7d C8d C9d 120.6(7)
C4d C9d C8d 121.1(6)
O4d C10d C11d 108.9(7)
N2d C12d C19d 118.0(6)
N2d C12d C13d 123.8(6)
C13d C12d C19d 118.0(6)
C14d C13d C18d 120.2(6)
C12d C13d C18d 119.0(6)
C12d C13d C14d 120.8(6)
C13d C14d C15d 119.6(7)
C14d C15d C16d 122.4(8)
C15d C16d C17d 120.5(7)
C16d C17d C18d 118.7(8)
C13d C18d C17d 118.5(7)
C20d C19d C24d 118.7(6)
C12d C19d C20d 122.3(6)
C12d C19d C24d 119.0(6)
C19d C20d C21d 120.5(7)
C20d C21d C22d 120.7(7)
C21d C22d C23d 118.4(7)
C22d C23d C24d 120.4(7)
C19d C24d C23d 121.3(7)
C26d C25d C30d 121.2(7)
S1d C25d C30d 120.6(6)
S1d C25d C26d 118.2(5)
C25d C26d C27d 119.3(7)
C26d C27d C28d 120.7(7)
C27d C28d C29d 118.7(7)
C29d C28d C31d 119.0(7)
C27d C28d C31d 122.2(7)
C28d C29d C30d 119.3(7)
C25d C30d C29d 120.8(7)
C1a N1a H1na 135
S1a N1a H1na 100
C1b N1b H1nb 111
S1b N1b H1nb 115
C1c N1c H1nc 126
S1c N1c H1nc 99
C1d N1d H1nd 107
S1d N1d H1nd 127

loop_
_geom_bond_atom_site_label_1
_geom_bond_atom_site_label_2
_geom_bond_distance
S1a O2a 1.435(5)
S1a O1a 1.449(5)
S1a N1a 1.609(6)
S1a C25a 1.780(7)
S1b O1b 1.444(4)
S1b O2b 1.444(5)
S1b N1b 1.577(6)
S1b C25b 1.785(7)
S1c O2c 1.441(5)
S1c O1c 1.448(5)
S1c N1c 1.606(6)
S1c C25c 1.776(7)
S1d O2d 1.435(4)
S1d O1d 1.449(4)
S1d N1d 1.610(5)
S1d C25d 1.776(7)
O3a C3a 1.171(10)
O4a C3a 1.332(9)
O4a C10a 1.560(10)
O3b C3b 1.185(9)
O4b C3b 1.330(8)
O4b C10b 1.460(8)
O3c C3c 1.194(8)
O4c C3c 1.349(8)
O4c C10c 1.458(8)
O3d C3d 1.211(7)
O4d C3d 1.322(8)
O4d C10d 1.481(9)
N1a C1a 1.451(8)
N2a C12a 1.282(9)
N2a C2a 1.478(9)
N1b C1b 1.481(7)
N2b C12b 1.275(8)
N2b C2b 1.471(8)
N1c C1c 1.479(8)
N2c C12c 1.272(8)
N2c C2c 1.456(8)
N1d C1d 1.456(8)
N2d C12d 1.301(8)
N2d C2d 1.449(8)
C1a C2a 1.531(10)
C1a C4a 1.514(9)
C2a C3a 1.551(12)
C4a C9a 1.370(9)
C4a C5a 1.400(9)
C5a C6a 1.376(9)
C6a C7a 1.380(10)
C7a C8a 1.354(10)
C8a C9a 1.417(10)
C10a C11a 1.498(11)
C12a C13a 1.496(10)
C12a C19a 1.502(10)
C13a C14a 1.362(12)
C13a C18a 1.421(11)
C14a C15a 1.409(13)
C15a C16a 1.364(15)
C16a C17a 1.374(15)
C17a C18a 1.386(12)
C19a C20a 1.367(10)
C19a C24a 1.382(10)
C20a C21a 1.418(11)
C21a C22a 1.403(11)
C22a C23a 1.366(11)
C23a C24a 1.391(10)
C25a C30a 1.367(9)
C25a C26a 1.392(9)
C26a C27a 1.365(9)
C27a C28a 1.382(9)
C28a C29a 1.388(10)
C28a C31a 1.501(9)
C29a C30a 1.421(9)
C1b C2b 1.530(9)
C1b C4b 1.545(8)
C2b C3b 1.544(10)
C4b C5b 1.381(9)
C4b C9b 1.402(9)
C5b C6b 1.366(9)
C6b C7b 1.417(10)
C7b C8b 1.364(10)
C8b C9b 1.375(9)
C10b C11b 1.518(11)
C12b C19b 1.506(9)
C12b C13b 1.516(9)
C13b C14b 1.365(9)
C13b C18b 1.399(9)
C14b C15b 1.388(10)
C15b C16b 1.384(11)
C16b C17b 1.372(11)
C17b C18b 1.380(9)
C19b C20b 1.385(9)
C19b C24b 1.385(9)
C20b C21b 1.368(10)
C21b C22b 1.380(10)
C22b C23b 1.382(10)
C23b C24b 1.387(10)
C25b C26b 1.339(9)
C25b C30b 1.373(9)
C26b C27b 1.411(10)
C27b C28b 1.351(10)
C28b C29b 1.395(9)
C28b C31b 1.493(9)
C29b C30b 1.372(9)
C1c C2c 1.552(9)
C1c C4c 1.521(8)
C2c C3c 1.504(9)
C4c C5c 1.363(9)
C4c C9c 1.400(8)
C5c C6c 1.411(10)
C6c C7c 1.399(9)
C7c C8c 1.369(9)
C8c C9c 1.395(9)
C10c C11c 1.482(12)
C12c C13c 1.497(9)
C12c C19c 1.508(9)
C13c C14c 1.358(9)
C13c C18c 1.409(9)
C14c C15c 1.398(9)
C15c C16c 1.351(10)
C16c C17c 1.347(10)
C17c C18c 1.402(9)
C19c C24c 1.391(9)
C19c C20c 1.399(9)
C20c C21c 1.404(9)
C21c C22c 1.363(10)
C22c C23c 1.344(11)
C23c C24c 1.412(10)
C25c C26c 1.337(9)
C25c C30c 1.425(10)
C26c C27c 1.395(9)
C27c C28c 1.402(10)
C28c C29c 1.405(12)
C28c C31c 1.523(11)
C29c C30c 1.379(12)
C1d C2d 1.503(9)
C1d C4d 1.513(9)
C2d C3d 1.503(9)
C4d C5d 1.367(9)
C4d C9d 1.404(9)
C5d C6d 1.431(9)
C6d C7d 1.397(10)
C7d C8d 1.352(9)
C8d C9d 1.374(9)
C10d C11d 1.452(13)
C12d C19d 1.480(9)
C12d C13d 1.513(9)
C13d C18d 1.370(9)
C13d C14d 1.407(10)
C14d C15d 1.343(10)
C15d C16d 1.324(12)
C16d C17d 1.401(12)
C17d C18d 1.421(11)
C19d C20d 1.381(9)
C19d C24d 1.387(9)
C20d C21d 1.394(10)
C21d C22d 1.385(10)
C22d C23d 1.402(10)
C23d C24d 1.373(9)
C25d C30d 1.337(9)
C25d C26d 1.373(9)
C26d C27d 1.396(10)
C27d C28d 1.391(11)
C28d C29d 1.391(11)
C28d C31d 1.527(10)
C29d C30d 1.414(10)
N1a H1na 0.71
N1b H1nb 1.03
N1c H1nc 0.99
N1d H1nd 0.84
